data_7200933
loop_
_publ_author_name
'Baudron, St\'ephane A.'
'Salazar-Mendoza, Domingo'
'Hosseini, Mir Wais'

_publ_section_title
;
 Combination of primary amide and dipyrrin for the elaboration of
 extended architectures built upon both coordination and hydrogen
 bonding
;
_journal_issue 7
_journal_name_full CrystEngComm
_journal_page_first 1245
_journal_paper_doi 10.1039/b901167f
_journal_volume 11
_journal_year 2009
_chemical_formula_moiety 'C16 H15 N3 O'
_chemical_formula_sum 'C16 H15 N3 O'
_chemical_formula_weight 265.31
_chemical_name_systematic
;
?
;
_space_group_IT_number 2
_symmetry_cell_setting triclinic
_symmetry_space_group_name_Hall '-P 1'
_symmetry_space_group_name_H-M 'P -1'
_atom_sites_solution_hydrogens geom
_atom_sites_solution_primary direct
_atom_sites_solution_secondary difmap
_audit_creation_method SHELXL-97
_cell_angle_alpha 80.064(2)
_cell_angle_beta 65.596(2)
_cell_angle_gamma 74.133(2)
_cell_formula_units_Z 2
_cell_length_a 8.3130(3)
_cell_length_b 9.5783(3)
_cell_length_c 9.8020(3)
_cell_measurement_reflns_used 2747
_cell_measurement_temperature 173(2)
_cell_measurement_theta_max 27.52
_cell_measurement_theta_min 2.29
_cell_volume 682.08(4)
_computing_cell_refinement 'Bruker SMART'
_computing_data_collection 'Bruker SMART'
_computing_data_reduction 'Bruker SAINT'
_computing_molecular_graphics 'Bruker SHELXTL'
_computing_publication_material 'Bruker SHELXTL'
_computing_structure_refinement 'Bruker SHELXTL'
_computing_structure_solution 'Bruker SHELXTL'
_diffrn_ambient_temperature 173(2)
_diffrn_measured_fraction_theta_full 0.968
_diffrn_measured_fraction_theta_max 0.968
_diffrn_measurement_device_type 'CCD area detector'
_diffrn_measurement_method 'phi and omega scans'
_diffrn_radiation_monochromator graphite
_diffrn_radiation_source 'fine-focus sealed tube'
_diffrn_radiation_type MoK\a
_diffrn_radiation_wavelength 0.71073
_diffrn_reflns_av_R_equivalents 0.0224
_diffrn_reflns_av_sigmaI/netI 0.0314
_diffrn_reflns_limit_h_max 10
_diffrn_reflns_limit_h_min -10
_diffrn_reflns_limit_k_max 12
_diffrn_reflns_limit_k_min -11
_diffrn_reflns_limit_l_max 12
_diffrn_reflns_limit_l_min -12
_diffrn_reflns_number 7482
_diffrn_reflns_theta_full 26.93
_diffrn_reflns_theta_max 26.93
_diffrn_reflns_theta_min 2.22
_exptl_absorpt_coefficient_mu 0.083
_exptl_absorpt_correction_T_max 0.9860
_exptl_absorpt_correction_T_min 0.9698
_exptl_absorpt_correction_type multi-scan
_exptl_absorpt_process_details sadabs
_exptl_crystal_colour colourless
_exptl_crystal_density_diffrn 1.292
_exptl_crystal_density_meas ?
_exptl_crystal_density_method .
_exptl_crystal_description platelet
_exptl_crystal_F_000 280
_exptl_crystal_size_max 0.37
_exptl_crystal_size_mid 0.33
_exptl_crystal_size_min 0.17
_refine_diff_density_max 0.207
_refine_diff_density_min -0.254
_refine_diff_density_rms 0.067
_refine_ls_extinction_method none
_refine_ls_goodness_of_fit_ref 1.110
_refine_ls_hydrogen_treatment riding
_refine_ls_matrix_type full
_refine_ls_number_parameters 181
_refine_ls_number_reflns 2865
_refine_ls_number_restraints 0
_refine_ls_restrained_S_all 1.110
_refine_ls_R_factor_all 0.0604
_refine_ls_R_factor_gt 0.0444
_refine_ls_shift/su_max 0.000
_refine_ls_shift/su_mean 0.000
_refine_ls_structure_factor_coef Fsqd
_refine_ls_weighting_details 'calc w=1/[\s^2^(Fo^2^)+(0.0689P)^2^+0.2063P] where P=(Fo^2^+2Fc^2^)/3'
_refine_ls_weighting_scheme calc
_refine_ls_wR_factor_gt 0.1167
_refine_ls_wR_factor_ref 0.1456
_reflns_number_gt 2277
_reflns_number_total 2865
_reflns_threshold_expression >2sigma(I)
_cod_data_source_file b901167f.txt
_cod_data_source_block compound2
_cod_depositor_comments
;
The following automatic conversions were performed:
'_symmetry_cell_setting' value 'Triclinic' changed to 'triclinic'
according to '/home/saulius/struct/CIF-dictionaries/cif_core.dic'
dictionary named 'cif_core.dic' version 2.4.1 from 2010-06-29.

Automatic conversion script
Id: cif_fix_enum 1527 2010-12-29 10:47:43Z saulius 
;
_cod_original_sg_symbol_H-M 'P-1 '
_cod_database_code 7200933

loop_
_symmetry_equiv_pos_as_xyz
'x, y, z'
'-x, -y, -z'

loop_
_atom_site_label
_atom_site_type_symbol
_atom_site_fract_x
_atom_site_fract_y
_atom_site_fract_z
_atom_site_U_iso_or_equiv
_atom_site_adp_type
_atom_site_occupancy
_atom_site_symmetry_multiplicity
_atom_site_calc_flag
_atom_site_refinement_flags
_atom_site_disorder_assembly
_atom_site_disorder_group
C1 C -0.0388(3) 0.78913(19) 0.30586(19) 0.0309(4) Uani 1 1 d . . .
H1A H -0.1560 0.8409 0.3193 0.037 Uiso 1 1 calc R . .
C2 C 0.0089(3) 0.64926(19) 0.3590(2) 0.0324(4) Uani 1 1 d . . .
H2A H -0.0693 0.5886 0.4153 0.039 Uiso 1 1 calc R . .
C3 C 0.2001(2) 0.61385(17) 0.31228(18) 0.0269(4) Uani 1 1 d . . .
H3 H 0.2705 0.5252 0.3318 0.032 Uiso 1 1 calc R . .
C4 C 0.2626(2) 0.73396(16) 0.23310(17) 0.0228(4) Uani 1 1 d . . .
C5 C 0.4522(2) 0.75857(16) 0.15494(17) 0.0224(4) Uani 1 1 d . . .
H5 H 0.4752 0.7813 0.0480 0.027 Uiso 1 1 calc R . .
C6 C 0.4725(2) 0.88685(16) 0.21271(17) 0.0234(4) Uani 1 1 d . . .
C7 C 0.3753(2) 0.95596(18) 0.34331(18) 0.0282(4) Uani 1 1 d . . .
H7 H 0.2718 0.9342 0.4208 0.034 Uiso 1 1 calc R . .
C8 C 0.4615(3) 1.06711(19) 0.3389(2) 0.0332(4) Uani 1 1 d . . .
H8 H 0.4242 1.1319 0.4125 0.040 Uiso 1 1 calc R . .
C9 C 0.6092(3) 1.06103(18) 0.2067(2) 0.0334(4) Uani 1 1 d . . .
H9 H 0.6913 1.1208 0.1740 0.040 Uiso 1 1 calc R . .
C10 C 0.5906(2) 0.62043(16) 0.16864(17) 0.0227(4) Uani 1 1 d . . .
C11 C 0.6935(2) 0.53358(17) 0.04876(18) 0.0275(4) Uani 1 1 d . . .
H11 H 0.6782 0.5599 -0.0417 0.033 Uiso 1 1 calc R . .
C12 C 0.8192(3) 0.40768(17) 0.06211(19) 0.0283(4) Uani 1 1 d . . .
H12 H 0.8881 0.3508 -0.0194 0.034 Uiso 1 1 calc R . .
C13 C 0.8420(2) 0.36679(16) 0.19743(18) 0.0253(4) Uani 1 1 d . . .
C14 C 0.7364(3) 0.45186(18) 0.31855(19) 0.0287(4) Uani 1 1 d . . .
H14 H 0.7484 0.4238 0.4102 0.034 Uiso 1 1 calc R . .
C15 C 0.6133(2) 0.57799(18) 0.30408(18) 0.0277(4) Uani 1 1 d . . .
H15 H 0.5451 0.6351 0.3855 0.033 Uiso 1 1 calc R . .
C16 C 0.9847(3) 0.23535(18) 0.2062(2) 0.0307(4) Uani 1 1 d . . .
N1 N 0.1148(2) 0.83967(14) 0.22987(15) 0.0273(3) Uani 1 1 d . . .
H1 H 0.1186 0.9253 0.1862 0.033 Uiso 1 1 calc R . .
N2 N 0.6149(2) 0.95132(15) 0.13087(16) 0.0289(3) Uani 1 1 d . . .
H2 H 0.6961 0.9265 0.0444 0.035 Uiso 1 1 calc R . .
N3 N 1.0396(3) 0.22106(19) 0.3185(2) 0.0564(6) Uani 1 1 d . . .
H3A H 1.1216 0.1466 0.3268 0.068 Uiso 1 1 calc R . .
H3B H 0.9932 0.2863 0.3828 0.068 Uiso 1 1 calc R . .
O1 O 1.04958(18) 0.14298(12) 0.11243(14) 0.0342(3) Uani 1 1 d . . .

loop_
_atom_site_aniso_label
_atom_site_aniso_U_11
_atom_site_aniso_U_22
_atom_site_aniso_U_33
_atom_site_aniso_U_23
_atom_site_aniso_U_13
_atom_site_aniso_U_12
C1 0.0231(10) 0.0353(9) 0.0341(9) -0.0004(7) -0.0134(8) -0.0037(8)
C2 0.0324(11) 0.0338(9) 0.0352(9) 0.0081(7) -0.0166(8) -0.0146(8)
C3 0.0302(10) 0.0233(7) 0.0298(8) 0.0038(6) -0.0163(7) -0.0057(7)
C4 0.0236(9) 0.0213(7) 0.0239(7) -0.0020(6) -0.0114(7) -0.0018(7)
C5 0.0226(9) 0.0204(7) 0.0221(7) 0.0004(6) -0.0096(7) -0.0012(6)
C6 0.0221(9) 0.0204(7) 0.0265(7) 0.0024(6) -0.0115(7) -0.0022(6)
C7 0.0250(10) 0.0270(8) 0.0292(8) -0.0023(7) -0.0100(7) -0.0013(7)
C8 0.0382(12) 0.0272(8) 0.0388(9) -0.0056(7) -0.0214(9) -0.0020(8)
C9 0.0352(11) 0.0262(8) 0.0463(10) 0.0034(8) -0.0240(9) -0.0091(8)
C10 0.0202(9) 0.0203(7) 0.0261(8) 0.0000(6) -0.0085(7) -0.0036(6)
C11 0.0309(11) 0.0257(8) 0.0259(8) -0.0022(6) -0.0128(7) -0.0032(7)
C12 0.0297(10) 0.0224(8) 0.0308(8) -0.0065(6) -0.0111(7) -0.0009(7)
C13 0.0223(9) 0.0200(7) 0.0343(8) -0.0002(6) -0.0123(7) -0.0048(7)
C14 0.0322(11) 0.0271(8) 0.0293(8) -0.0001(7) -0.0166(8) -0.0038(7)
C15 0.0280(10) 0.0265(8) 0.0253(8) -0.0044(6) -0.0101(7) 0.0002(7)
C16 0.0292(10) 0.0218(8) 0.0417(10) -0.0006(7) -0.0161(8) -0.0038(7)
N1 0.0264(9) 0.0214(6) 0.0331(7) 0.0028(6) -0.0140(6) -0.0023(6)
N2 0.0270(9) 0.0282(7) 0.0296(7) 0.0020(6) -0.0098(6) -0.0078(6)
N3 0.0629(14) 0.0413(10) 0.0763(13) -0.0225(9) -0.0524(12) 0.0227(9)
O1 0.0332(8) 0.0233(6) 0.0382(7) -0.0032(5) -0.0102(6) 0.0008(5)

loop_
_atom_type_symbol
_atom_type_description
_atom_type_scat_dispersion_real
_atom_type_scat_dispersion_imag
_atom_type_scat_source
C C 0.0033 0.0016 'International Tables Vol C Tables 4.2.6.8 and 6.1.1.4'
H H 0.0000 0.0000 'International Tables Vol C Tables 4.2.6.8 and 6.1.1.4'
N N 0.0061 0.0033 'International Tables Vol C Tables 4.2.6.8 and 6.1.1.4'
O O 0.0106 0.0060 'International Tables Vol C Tables 4.2.6.8 and 6.1.1.4'

loop_
_geom_angle_atom_site_label_1
_geom_angle_atom_site_label_2
_geom_angle_atom_site_label_3
_geom_angle
_geom_angle_site_symmetry_1
_geom_angle_site_symmetry_3
_geom_angle_publ_flag
N1 C1 C2 108.13(16) . . ?
N1 C1 H1A 125.9 . . ?
C2 C1 H1A 125.9 . . ?
C1 C2 C3 107.13(16) . . ?
C1 C2 H2A 126.4 . . ?
C3 C2 H2A 126.4 . . ?
C4 C3 C2 107.65(14) . . ?
C4 C3 H3 126.2 . . ?
C2 C3 H3 126.2 . . ?
N1 C4 C3 107.13(15) . . ?
N1 C4 C5 121.67(13) . . ?
C3 C4 C5 131.17(15) . . ?
C4 C5 C6 111.57(13) . . ?
C4 C5 C10 110.54(12) . . ?
C6 C5 C10 111.67(13) . . ?
C4 C5 H5 107.6 . . ?
C6 C5 H5 107.6 . . ?
C10 C5 H5 107.6 . . ?
N2 C6 C7 107.35(15) . . ?
N2 C6 C5 120.22(14) . . ?
C7 C6 C5 132.38(15) . . ?
C6 C7 C8 107.58(16) . . ?
C6 C7 H7 126.2 . . ?
C8 C7 H7 126.2 . . ?
C9 C8 C7 107.27(16) . . ?
C9 C8 H8 126.4 . . ?
C7 C8 H8 126.4 . . ?
C8 C9 N2 107.74(16) . . ?
C8 C9 H9 126.1 . . ?
N2 C9 H9 126.1 . . ?
C11 C10 C15 118.74(15) . . ?
C11 C10 C5 121.15(13) . . ?
C15 C10 C5 120.11(14) . . ?
C10 C11 C12 120.84(14) . . ?
C10 C11 H11 119.6 . . ?
C12 C11 H11 119.6 . . ?
C11 C12 C13 120.01(15) . . ?
C11 C12 H12 120.0 . . ?
C13 C12 H12 120.0 . . ?
C14 C13 C12 119.24(15) . . ?
C14 C13 C16 121.87(15) . . ?
C12 C13 C16 118.85(15) . . ?
C15 C14 C13 120.50(15) . . ?
C15 C14 H14 119.7 . . ?
C13 C14 H14 119.7 . . ?
C14 C15 C10 120.65(15) . . ?
C14 C15 H15 119.7 . . ?
C10 C15 H15 119.7 . . ?
O1 C16 N3 121.12(17) . . ?
O1 C16 C13 121.22(16) . . ?
N3 C16 C13 117.66(16) . . ?
C1 N1 C4 109.96(14) . . ?
C1 N1 H1 125.0 . . ?
C4 N1 H1 125.0 . . ?
C6 N2 C9 110.06(15) . . ?
C6 N2 H2 125.0 . . ?
C9 N2 H2 125.0 . . ?
C16 N3 H3A 120.0 . . ?
C16 N3 H3B 120.0 . . ?
H3A N3 H3B 120.0 . . ?

loop_
_geom_bond_atom_site_label_1
_geom_bond_atom_site_label_2
_geom_bond_distance
_geom_bond_site_symmetry_2
_geom_bond_publ_flag
C1 N1 1.359(2) . ?
C1 C2 1.365(2) . ?
C1 H1A 0.9300 . ?
C2 C3 1.417(3) . ?
C2 H2A 0.9300 . ?
C3 C4 1.372(2) . ?
C3 H3 0.9300 . ?
C4 N1 1.370(2) . ?
C4 C5 1.507(2) . ?
C5 C6 1.514(2) . ?
C5 C10 1.525(2) . ?
C5 H5 0.9800 . ?
C6 N2 1.367(2) . ?
C6 C7 1.369(2) . ?
C7 C8 1.423(2) . ?
C7 H7 0.9300 . ?
C8 C9 1.365(3) . ?
C8 H8 0.9300 . ?
C9 N2 1.368(2) . ?
C9 H9 0.9300 . ?
C10 C11 1.386(2) . ?
C10 C15 1.394(2) . ?
C11 C12 1.390(2) . ?
C11 H11 0.9300 . ?
C12 C13 1.392(2) . ?
C12 H12 0.9300 . ?
C13 C14 1.388(2) . ?
C13 C16 1.493(2) . ?
C14 C15 1.382(2) . ?
C14 H14 0.9300 . ?
C15 H15 0.9300 . ?
C16 O1 1.237(2) . ?
C16 N3 1.330(2) . ?
N1 H1 0.8600 . ?
N2 H2 0.8600 . ?
N3 H3A 0.8600 . ?
N3 H3B 0.8600 . ?

loop_
_cod_related_entry_id
_cod_related_entry_database
_cod_related_entry_code
1 ChemSpider 30653583
